data_7020593
loop_
_publ_author_name
'Guo, Xu-Qing'
'Wang, Ya-Nong'
'Wang, Dong'
'Cai, Li-Hua'
'Chen, Zhen-Xia'
'Hou, Xiu-Feng'

_publ_section_title
;
 Palladium, iridium and ruthenium complexes with acyclic
 imino-N-heterocyclic carbenes and their application in aqua-phase
 Suzuki-Miyaura cross-coupling reaction and transfer hydrogenation.
;
_journal_issue 48
_journal_name_full 'Dalton transactions (Cambridge, England : 2003)'
_journal_page_first 14557
_journal_page_last 14567
_journal_paper_doi 10.1039/c2dt31989f
_journal_volume 41
_journal_year 2012
_chemical_formula_moiety '(C31 H38 Cl Ir N3), 0.5(C H2 Cl2),(Cl),1.5(H2 O)'
_chemical_formula_sum 'C31.5 H42 Cl3 Ir N3 O1.5'
_chemical_formula_weight 785.23
_chemical_name_systematic
;
?
;
_space_group_IT_number 15
_symmetry_cell_setting monoclinic
_symmetry_space_group_name_Hall '-C 2yc'
_symmetry_space_group_name_H-M 'C 1 2/c 1'
_atom_sites_solution_hydrogens geom
_atom_sites_solution_primary direct
_atom_sites_solution_secondary difmap
_audit_creation_method SHELXL-97
_cell_angle_alpha 90.00
_cell_angle_beta 113.60(4)
_cell_angle_gamma 90.00
_cell_formula_units_Z 16
_cell_length_a 41.54(3)
_cell_length_b 11.423(5)
_cell_length_c 32.26(2)
_cell_measurement_reflns_used 938
_cell_measurement_temperature 293(2)
_cell_measurement_theta_max 23.689
_cell_measurement_theta_min 2.388
_cell_volume 14027(15)
_computing_cell_refinement 'Bruker SMART'
_computing_data_collection 'Bruker SMART'
_computing_data_reduction 'Bruker SHELXTL'
_computing_molecular_graphics 'Bruker SHELXTL'
_computing_publication_material 'Bruker SHELXTL'
_computing_structure_refinement 'SHELXL-97 (Sheldrick, 2008)'
_computing_structure_solution 'SHELXS-97 (Sheldrick, 2008)'
_diffrn_ambient_temperature 293(2)
_diffrn_measured_fraction_theta_full 0.999
_diffrn_measured_fraction_theta_max 0.999
_diffrn_measurement_device_type 'CCD area detector'
_diffrn_measurement_method 'phi and omega scans'
_diffrn_radiation_monochromator graphite
_diffrn_radiation_source 'fine-focus sealed tube'
_diffrn_radiation_type MoK\a
_diffrn_radiation_wavelength 0.71073
_diffrn_reflns_av_R_equivalents 0.0627
_diffrn_reflns_av_sigmaI/netI 0.0801
_diffrn_reflns_limit_h_max 29
_diffrn_reflns_limit_h_min -49
_diffrn_reflns_limit_k_max 12
_diffrn_reflns_limit_k_min -13
_diffrn_reflns_limit_l_max 38
_diffrn_reflns_limit_l_min -38
_diffrn_reflns_number 24896
_diffrn_reflns_theta_full 25.01
_diffrn_reflns_theta_max 25.01
_diffrn_reflns_theta_min 1.38
_exptl_absorpt_coefficient_mu 4.065
_exptl_absorpt_correction_T_max 0.7369
_exptl_absorpt_correction_T_min 0.5807
_exptl_absorpt_correction_type multi-scan
_exptl_absorpt_process_details sadabs
_exptl_crystal_colour orange
_exptl_crystal_density_diffrn 1.488
_exptl_crystal_density_method 'not measured'
_exptl_crystal_description block
_exptl_crystal_F_000 6272
_exptl_crystal_size_max 0.15
_exptl_crystal_size_mid 0.09
_exptl_crystal_size_min 0.08
_refine_diff_density_max 2.396
_refine_diff_density_min -1.537
_refine_diff_density_rms 0.206
_refine_ls_extinction_method none
_refine_ls_goodness_of_fit_ref 0.991
_refine_ls_hydrogen_treatment constr
_refine_ls_matrix_type full
_refine_ls_number_parameters 765
_refine_ls_number_reflns 12350
_refine_ls_number_restraints 12
_refine_ls_restrained_S_all 0.992
_refine_ls_R_factor_all 0.0972
_refine_ls_R_factor_gt 0.0596
_refine_ls_shift/su_max 0.001
_refine_ls_shift/su_mean 0.000
_refine_ls_structure_factor_coef Fsqd
_refine_ls_weighting_details 'calc w=1/[\s^2^(Fo^2^)+(0.1023P)^2^+0.0000P] where P=(Fo^2^+2Fc^2^)/3'
_refine_ls_weighting_scheme calc
_refine_ls_wR_factor_gt 0.1544
_refine_ls_wR_factor_ref 0.1784
_reflns_number_gt 7897
_reflns_number_total 12350
_reflns_threshold_expression >2sigma(I)
_cod_data_source_file c2dt31989f.txt
_cod_data_source_block a10517c
_cod_depositor_comments
;
The following automatic conversions were performed:

'_symmetry_cell_setting' value 'Monoclinic' changed to 'monoclinic'
according to /home/saulius/struct/CIF-dictionaries/cif_core.dic
dictionary named 'cif_core.dic' version 2.4.2 from 2011-04-26.

Automatic conversion script
Id: cif_fix_values 1891 2012-01-12 08:04:46Z andrius 
;
_cod_original_cell_volume 14025(14)
_cod_original_sg_symbol_H-M C2/c
_cod_original_formula_sum 'C31.50 H42 Cl3 Ir N3 O1.50'
_cod_database_code 7020593

loop_
_symmetry_equiv_pos_as_xyz
'x, y, z'
'-x, y, -z+1/2'
'x+1/2, y+1/2, z'
'-x+1/2, y+1/2, -z+1/2'
'-x, -y, -z'
'x, -y, z-1/2'
'-x+1/2, -y+1/2, -z'
'x+1/2, -y+1/2, z-1/2'

loop_
_atom_site_label
_atom_site_type_symbol
_atom_site_fract_x
_atom_site_fract_y
_atom_site_fract_z
_atom_site_U_iso_or_equiv
_atom_site_adp_type
_atom_site_occupancy
_atom_site_symmetry_multiplicity
_atom_site_calc_flag
_atom_site_refinement_flags
Ir1 Ir 0.112041(10) 0.97140(4) 0.058790(13) 0.04771(14) Uani 1 1 d .
Ir2 Ir 0.134430(12) 0.54847(3) 0.415330(16) 0.05711(16) Uani 1 1 d .
N1 N 0.1516(2) 0.5344(6) 0.3610(3) 0.0483(19) Uani 1 1 d .
N2 N 0.0762(3) 0.3586(8) 0.3722(4) 0.074(3) Uani 1 1 d .
N3 N 0.1061(2) 0.4066(7) 0.3347(3) 0.059(2) Uani 1 1 d .
N4 N 0.0582(2) 1.1690(8) 0.0514(3) 0.059(2) Uani 1 1 d .
N5 N 0.0883(2) 1.1024(7) 0.1177(3) 0.0493(19) Uani 1 1 d .
N6 N 0.13160(18) 0.9734(6) 0.1307(2) 0.0391(17) Uani 1 1 d .
Cl1 Cl 0.14370(8) 1.1488(3) 0.05896(10) 0.0707(8) Uani 1 1 d .
Cl2 Cl 0.16551(9) 0.3714(3) 0.44917(12) 0.0786(9) Uani 1 1 d .
Cl3 Cl 0.01931(12) 0.8954(5) 0.10764(19) 0.154(2) Uani 1 1 d .
Cl4 Cl 0.00889(17) 0.4719(6) 0.4608(3) 0.182(3) Uani 1 1 d .
Cl5 Cl 0.22883(13) 0.0580(5) 0.4525(2) 0.156(2) Uani 1 1 d .
Cl6 Cl 0.24542(11) 0.1956(4) 0.38882(15) 0.1211(14) Uani 1 1 d .
C1 C 0.0806(3) 1.0838(9) 0.0722(4) 0.053(3) Uani 1 1 d .
C2 C 0.0454(3) 1.1981(12) 0.0027(4) 0.077(4) Uani 1 1 d .
H2A H 0.0580 1.1527 -0.0109 0.116 Uiso 1 1 calc R
H2B H 0.0490 1.2799 -0.0007 0.116 Uiso 1 1 calc R
H2C H 0.0207 1.1805 -0.0118 0.116 Uiso 1 1 calc R
C3 C 0.0506(3) 1.2363(10) 0.0834(4) 0.065(3) Uani 1 1 d .
H3 H 0.0348 1.2982 0.0767 0.077 Uiso 1 1 calc R
C4 C 0.0696(3) 1.1969(9) 0.1236(4) 0.057(3) Uani 1 1 d .
H4 H 0.0704 1.2262 0.1509 0.069 Uiso 1 1 calc R
C5 C 0.1161(2) 1.0398(7) 0.1488(3) 0.041(2) Uani 1 1 d .
C6 C 0.1246(3) 1.0544(8) 0.1979(3) 0.047(2) Uani 1 1 d .
C7 C 0.0974(3) 1.0423(9) 0.2129(4) 0.060(3) Uani 1 1 d .
H7 H 0.0746 1.0269 0.1923 0.072 Uiso 1 1 calc R
C8 C 0.1049(3) 1.0538(9) 0.2589(4) 0.058(3) Uani 1 1 d .
H8 H 0.0872 1.0441 0.2693 0.069 Uiso 1 1 calc R
C9 C 0.1385(3) 1.0792(9) 0.2890(4) 0.062(3) Uani 1 1 d .
C10 C 0.1641(3) 1.0888(9) 0.2736(3) 0.054(3) Uani 1 1 d .
H10 H 0.1870 1.1031 0.2943 0.065 Uiso 1 1 calc R
C11 C 0.1578(3) 1.0781(8) 0.2278(3) 0.050(2) Uani 1 1 d .
H11 H 0.1760 1.0870 0.2181 0.060 Uiso 1 1 calc R
C12 C 0.1470(4) 1.0921(13) 0.3398(4) 0.094(4) Uani 1 1 d .
H12A H 0.1651 1.0375 0.3565 0.141 Uiso 1 1 calc R
H12B H 0.1263 1.0766 0.3451 0.141 Uiso 1 1 calc R
H12C H 0.1550 1.1704 0.3493 0.141 Uiso 1 1 calc R
C13 C 0.1580(2) 0.8901(8) 0.1593(3) 0.044(2) Uani 1 1 d .
C14 C 0.1460(2) 0.7923(8) 0.1772(3) 0.042(2) Uani 1 1 d .
C15 C 0.1715(3) 0.7109(9) 0.2028(4) 0.057(3) Uani 1 1 d .
H15 H 0.1647 0.6466 0.2151 0.069 Uiso 1 1 calc R
C16 C 0.2075(3) 0.7245(9) 0.2104(4) 0.062(3) Uani 1 1 d .
C17 C 0.2169(2) 0.8182(9) 0.1923(4) 0.058(3) Uani 1 1 d .
H17 H 0.2404 0.8274 0.1976 0.069 Uiso 1 1 calc R
C18 C 0.1932(2) 0.9018(9) 0.1659(4) 0.052(2) Uani 1 1 d .
C19 C 0.1094(2) 0.7759(9) 0.1713(3) 0.053(3) Uani 1 1 d .
H19A H 0.1042 0.6937 0.1700 0.080 Uiso 1 1 calc R
H19B H 0.0940 0.8126 0.1436 0.080 Uiso 1 1 calc R
H19C H 0.1060 0.8105 0.1963 0.080 Uiso 1 1 calc R
C20 C 0.2332(3) 0.6334(12) 0.2384(5) 0.090(4) Uani 1 1 d .
H20A H 0.2279 0.5597 0.2227 0.136 Uiso 1 1 calc R
H20B H 0.2314 0.6255 0.2670 0.136 Uiso 1 1 calc R
H20C H 0.2566 0.6568 0.2432 0.136 Uiso 1 1 calc R
C21 C 0.2053(3) 1.0028(11) 0.1469(4) 0.068(3) Uani 1 1 d .
H21A H 0.2305 1.0081 0.1612 0.101 Uiso 1 1 calc R
H21B H 0.1951 1.0736 0.1521 0.101 Uiso 1 1 calc R
H21C H 0.1982 0.9917 0.1149 0.101 Uiso 1 1 calc R
C22 C 0.0946(3) 0.7916(8) 0.0403(4) 0.055(3) Uani 1 1 d .
C23 C 0.1306(3) 0.7985(9) 0.0447(4) 0.058(3) Uani 1 1 d .
C24 C 0.1314(3) 0.8811(11) 0.0122(4) 0.069(3) Uani 1 1 d .
C25 C 0.0975(3) 0.9301(10) -0.0115(3) 0.061(3) Uani 1 1 d .
C26 C 0.0740(3) 0.8706(10) 0.0036(3) 0.060(3) Uani 1 1 d .
C27 C 0.0781(3) 0.7024(10) 0.0593(4) 0.080(4) Uani 1 1 d .
H27A H 0.0656 0.6462 0.0363 0.119 Uiso 1 1 calc R
H27B H 0.0620 0.7403 0.0696 0.119 Uiso 1 1 calc R
H27C H 0.0960 0.6632 0.0843 0.119 Uiso 1 1 calc R
C28 C 0.1595(3) 0.7232(11) 0.0752(5) 0.092(4) Uani 1 1 d .
H28A H 0.1619 0.6560 0.0588 0.138 Uiso 1 1 calc R
H28B H 0.1543 0.6983 0.1002 0.138 Uiso 1 1 calc R
H28C H 0.1811 0.7668 0.0863 0.138 Uiso 1 1 calc R
C29 C 0.1642(4) 0.9108(14) 0.0050(6) 0.116(6) Uani 1 1 d .
H29A H 0.1844 0.8817 0.0299 0.174 Uiso 1 1 calc R
H29B H 0.1660 0.9942 0.0031 0.174 Uiso 1 1 calc R
H29C H 0.1630 0.8754 -0.0226 0.174 Uiso 1 1 calc R
C30 C 0.0875(4) 1.0056(14) -0.0512(4) 0.105(5) Uani 1 1 d .
H30A H 0.1025 1.0731 -0.0440 0.157 Uiso 1 1 calc R
H30B H 0.0635 1.0300 -0.0601 0.157 Uiso 1 1 calc R
H30C H 0.0898 0.9633 -0.0755 0.157 Uiso 1 1 calc R
C31 C 0.0347(3) 0.8769(12) -0.0145(4) 0.089(4) Uani 1 1 d .
H31A H 0.0264 0.9392 -0.0362 0.134 Uiso 1 1 calc R
H31B H 0.0276 0.8915 0.0099 0.134 Uiso 1 1 calc R
H31C H 0.0248 0.8041 -0.0288 0.134 Uiso 1 1 calc R
C32 C 0.1008(3) 0.4338(8) 0.3726(4) 0.056(3) Uani 1 1 d .
C33 C 0.0635(4) 0.3443(13) 0.4077(5) 0.097(5) Uani 1 1 d .
H33A H 0.0831 0.3451 0.4366 0.146 Uiso 1 1 calc R
H33B H 0.0513 0.2711 0.4037 0.146 Uiso 1 1 calc R
H33C H 0.0478 0.4073 0.4062 0.146 Uiso 1 1 calc R
C34 C 0.0665(3) 0.2884(11) 0.3349(5) 0.087(4) Uani 1 1 d .
H34 H 0.0497 0.2292 0.3276 0.105 Uiso 1 1 calc R
C35 C 0.0846(3) 0.3177(10) 0.3108(5) 0.075(4) Uani 1 1 d .
H35 H 0.0831 0.2851 0.2836 0.090 Uiso 1 1 calc R
C36 C 0.1337(3) 0.4663(8) 0.3283(4) 0.053(3) Uani 1 1 d .
C37 C 0.1387(3) 0.4403(8) 0.2859(4) 0.052(3) Uani 1 1 d .
C38 C 0.1112(3) 0.4468(10) 0.2453(4) 0.067(3) Uani 1 1 d .
H38 H 0.0889 0.4653 0.2434 0.081 Uiso 1 1 calc R
C39 C 0.1171(4) 0.4253(10) 0.2066(5) 0.075(3) Uani 1 1 d .
H39 H 0.0979 0.4281 0.1790 0.090 Uiso 1 1 calc R
C40 C 0.1485(3) 0.4007(10) 0.2061(4) 0.063(3) Uani 1 1 d .
C41 C 0.1754(3) 0.3919(9) 0.2477(5) 0.071(3) Uani 1 1 d .
H41 H 0.1976 0.3723 0.2493 0.085 Uiso 1 1 calc R
C42 C 0.1713(3) 0.4108(9) 0.2874(4) 0.059(3) Uani 1 1 d .
H42 H 0.1903 0.4036 0.3150 0.070 Uiso 1 1 calc R
C43 C 0.1524(4) 0.3782(12) 0.1620(5) 0.092(4) Uani 1 1 d .
H43A H 0.1615 0.4470 0.1535 0.137 Uiso 1 1 calc R
H43B H 0.1299 0.3592 0.1388 0.137 Uiso 1 1 calc R
H43C H 0.1683 0.3141 0.1660 0.137 Uiso 1 1 calc R
C44 C 0.1763(2) 0.6142(7) 0.3544(3) 0.043(2) Uani 1 1 d .
C45 C 0.1633(3) 0.7029(8) 0.3216(4) 0.052(3) Uani 1 1 d .
C46 C 0.1873(3) 0.7810(9) 0.3175(4) 0.067(3) Uani 1 1 d .
H46 H 0.1794 0.8402 0.2959 0.081 Uiso 1 1 calc R
C47 C 0.2238(4) 0.7728(11) 0.3454(5) 0.077(4) Uani 1 1 d .
C48 C 0.2350(3) 0.6902(10) 0.3764(4) 0.064(3) Uani 1 1 d .
H48 H 0.2588 0.6862 0.3948 0.077 Uiso 1 1 calc R
C49 C 0.2116(3) 0.6060(9) 0.3825(4) 0.056(3) Uani 1 1 d .
C50 C 0.2261(3) 0.5136(11) 0.4183(4) 0.078(3) Uani 1 1 d .
H50A H 0.2256 0.5414 0.4461 0.117 Uiso 1 1 calc R
H50B H 0.2499 0.4962 0.4228 0.117 Uiso 1 1 calc R
H50C H 0.2121 0.4439 0.4089 0.117 Uiso 1 1 calc R
C51 C 0.1252(3) 0.7158(9) 0.2890(4) 0.069(3) Uani 1 1 d .
H51A H 0.1190 0.7972 0.2854 0.103 Uiso 1 1 calc R
H51B H 0.1104 0.6749 0.3007 0.103 Uiso 1 1 calc R
H51C H 0.1221 0.6833 0.2602 0.103 Uiso 1 1 calc R
C52 C 0.2495(4) 0.8597(12) 0.3393(6) 0.114(5) Uani 1 1 d .
H52A H 0.2448 0.9369 0.3472 0.170 Uiso 1 1 calc R
H52B H 0.2468 0.8591 0.3083 0.170 Uiso 1 1 calc R
H52C H 0.2731 0.8377 0.3584 0.170 Uiso 1 1 calc R
C53 C 0.0980(3) 0.6659(10) 0.4277(4) 0.068(3) Uani 1 1 d .
C54 C 0.1201(3) 0.6087(10) 0.4696(4) 0.060(3) Uani 1 1 d .
C55 C 0.1551(3) 0.6463(12) 0.4808(5) 0.079(4) Uani 1 1 d .
C56 C 0.1541(5) 0.7221(12) 0.4450(7) 0.097(5) Uani 1 1 d .
C57 C 0.1203(5) 0.7307(10) 0.4124(5) 0.080(4) Uani 1 1 d .
C58 C 0.0592(3) 0.6631(13) 0.4061(4) 0.095(4) Uani 1 1 d .
H58A H 0.0503 0.7417 0.3998 0.143 Uiso 1 1 calc R
H58B H 0.0503 0.6263 0.4261 0.143 Uiso 1 1 calc R
H58C H 0.0518 0.6196 0.3784 0.143 Uiso 1 1 calc R
C59 C 0.1075(4) 0.5447(11) 0.5015(4) 0.084(4) Uani 1 1 d .
H59A H 0.1158 0.4654 0.5052 0.126 Uiso 1 1 calc R
H59B H 0.0822 0.5449 0.4891 0.126 Uiso 1 1 calc R
H59C H 0.1163 0.5833 0.5303 0.126 Uiso 1 1 calc R
C60 C 0.1854(4) 0.6135(15) 0.5229(6) 0.118(6) Uani 1 1 d .
H60A H 0.1793 0.6241 0.5483 0.178 Uiso 1 1 calc R
H60B H 0.2051 0.6622 0.5264 0.178 Uiso 1 1 calc R
H60C H 0.1913 0.5330 0.5211 0.178 Uiso 1 1 calc R
C61 C 0.1860(5) 0.7931(17) 0.4448(6) 0.140(7) Uani 1 1 d U
H61A H 0.1871 0.7859 0.4158 0.211 Uiso 1 1 calc R
H61B H 0.2072 0.7632 0.4678 0.211 Uiso 1 1 calc R
H61C H 0.1833 0.8740 0.4508 0.211 Uiso 1 1 calc R
C62 C 0.1094(5) 0.8152(15) 0.3750(6) 0.122(6) Uani 1 1 d U
H62A H 0.1013 0.8855 0.3840 0.183 Uiso 1 1 calc R
H62B H 0.0907 0.7822 0.3491 0.183 Uiso 1 1 calc R
H62C H 0.1290 0.8331 0.3675 0.183 Uiso 1 1 calc R
C63 C 0.2426(6) 0.1880(16) 0.4432(6) 0.143(7) Uani 1 1 d .
H63A H 0.2655 0.2040 0.4668 0.171 Uiso 1 1 calc R
H63B H 0.2265 0.2479 0.4447 0.171 Uiso 1 1 calc R
O2 O 0.0299(3) 0.2618(19) 0.1994(6) 0.099(7) Uani 0.50 1 d P
O3 O 0.0128(4) 0.501(2) 0.1950(7) 0.113(7) Uani 0.50 1 d P
H1O3 H 0.0087 0.5240 0.2176 0.135 Uiso 0.50 1 d PR
H2O3 H 0.0082 0.5580 0.1765 0.135 Uiso 0.50 1 d PR
O4 O 0.0429(5) 0.5949(19) 0.2834(7) 0.110(6) Uani 0.50 1 d P
O5 O 0.0315(4) 0.600(2) 0.1243(6) 0.121(8) Uani 0.50 1 d P
H1O5 H 0.0263 0.5465 0.1043 0.145 Uiso 0.50 1 d PR
H2O5 H 0.0252 0.5758 0.1450 0.145 Uiso 0.50 1 d PR
O6 O 0.9914(5) 0.0708(19) 0.1478(7) 0.123(8) Uani 0.50 1 d P
H1O6 H 1.0064 0.1010 0.1719 0.147 Uiso 0.50 1 d PR
H2O6 H 1.0004 0.0703 0.1283 0.147 Uiso 0.50 1 d PR
O1 O 0.0000 0.113(3) 0.2500 0.143(12) Uiso 0.50 2 d SP
O1' O 0.0295(10) 0.801(3) 0.2098(13) 0.102(12) Uiso 0.25 1 d P

loop_
_atom_site_aniso_label
_atom_site_aniso_U_11
_atom_site_aniso_U_22
_atom_site_aniso_U_33
_atom_site_aniso_U_23
_atom_site_aniso_U_13
_atom_site_aniso_U_12
Ir1 0.0427(2) 0.0592(3) 0.0458(2) -0.00278(18) 0.02249(17) -0.01113(18)
Ir2 0.0651(3) 0.0453(2) 0.0793(3) -0.0003(2) 0.0482(3) -0.00200(19)
N1 0.050(5) 0.038(4) 0.063(5) -0.001(4) 0.030(4) 0.001(4)
N2 0.072(6) 0.057(6) 0.115(9) -0.007(6) 0.063(6) -0.010(5)
N3 0.060(5) 0.043(5) 0.087(7) -0.009(4) 0.042(5) -0.005(4)
N4 0.048(5) 0.063(5) 0.059(6) 0.013(5) 0.014(4) 0.002(4)
N5 0.044(5) 0.050(5) 0.053(5) -0.004(4) 0.017(4) -0.001(4)
N6 0.028(4) 0.050(4) 0.039(4) -0.004(3) 0.013(3) -0.009(3)
Cl1 0.0677(18) 0.0678(17) 0.080(2) 0.0092(15) 0.0327(15) -0.0218(14)
Cl2 0.089(2) 0.0593(16) 0.099(2) 0.0209(16) 0.0497(19) 0.0096(16)
Cl3 0.091(3) 0.183(5) 0.154(5) -0.024(4) 0.015(3) 0.007(3)
Cl4 0.160(5) 0.178(6) 0.228(7) -0.002(5) 0.097(5) -0.031(4)
Cl5 0.107(3) 0.168(5) 0.189(6) 0.078(4) 0.057(3) 0.004(3)
Cl6 0.111(3) 0.150(4) 0.113(3) -0.007(3) 0.057(3) -0.025(3)
C1 0.043(6) 0.063(6) 0.057(7) 0.005(5) 0.024(5) -0.011(5)
C2 0.066(8) 0.099(9) 0.063(8) 0.019(7) 0.024(6) 0.008(7)
C3 0.054(7) 0.056(6) 0.077(9) -0.003(6) 0.020(6) 0.007(5)
C4 0.052(6) 0.058(6) 0.061(7) -0.008(5) 0.023(5) 0.007(5)
C5 0.033(5) 0.041(5) 0.049(6) -0.003(4) 0.017(4) -0.003(4)
C6 0.054(6) 0.041(5) 0.050(6) -0.001(4) 0.023(5) 0.000(4)
C7 0.055(6) 0.062(7) 0.062(7) -0.011(5) 0.023(5) 0.004(5)
C8 0.069(7) 0.063(7) 0.057(7) -0.004(5) 0.042(6) -0.001(6)
C9 0.096(9) 0.038(5) 0.060(7) -0.002(5) 0.038(7) 0.009(6)
C10 0.053(6) 0.055(6) 0.046(6) -0.009(5) 0.011(5) 0.011(5)
C11 0.053(6) 0.044(5) 0.052(6) 0.001(4) 0.021(5) -0.005(5)
C12 0.126(12) 0.098(10) 0.071(9) 0.001(8) 0.053(9) 0.001(9)
C13 0.049(6) 0.043(5) 0.049(6) -0.001(4) 0.029(5) 0.004(4)
C14 0.035(5) 0.045(5) 0.051(6) -0.004(4) 0.021(4) -0.001(4)
C15 0.064(7) 0.049(6) 0.067(7) -0.001(5) 0.034(6) 0.002(5)
C16 0.049(6) 0.057(6) 0.074(8) 0.006(6) 0.018(6) 0.014(5)
C17 0.027(5) 0.071(7) 0.074(8) -0.009(6) 0.019(5) 0.002(5)
C18 0.041(5) 0.052(6) 0.065(7) -0.016(5) 0.025(5) -0.010(5)
C19 0.048(6) 0.062(6) 0.055(6) 0.001(5) 0.025(5) -0.005(5)
C20 0.057(7) 0.092(9) 0.105(11) 0.018(8) 0.014(7) 0.025(7)
C21 0.039(6) 0.082(7) 0.079(8) 0.009(6) 0.020(5) -0.019(6)
C22 0.078(7) 0.046(5) 0.060(7) -0.007(5) 0.047(6) -0.003(5)
C23 0.050(6) 0.061(6) 0.068(7) -0.029(6) 0.029(5) -0.006(5)
C24 0.067(8) 0.085(8) 0.076(8) -0.025(7) 0.051(7) -0.037(7)
C25 0.071(8) 0.084(8) 0.031(6) 0.001(5) 0.023(5) -0.033(6)
C26 0.046(6) 0.082(8) 0.049(6) -0.016(6) 0.016(5) -0.022(6)
C27 0.092(9) 0.067(8) 0.089(10) -0.013(7) 0.047(8) -0.020(7)
C28 0.079(9) 0.082(9) 0.099(11) -0.044(8) 0.018(8) 0.010(7)
C29 0.119(12) 0.132(13) 0.152(15) -0.071(11) 0.112(12) -0.053(11)
C30 0.137(13) 0.128(12) 0.059(8) -0.016(8) 0.050(9) -0.043(11)
C31 0.067(8) 0.107(10) 0.074(9) 0.001(8) 0.008(6) -0.021(8)
C32 0.055(6) 0.035(5) 0.099(9) -0.002(5) 0.055(6) -0.008(4)
C33 0.090(9) 0.098(10) 0.139(13) -0.010(9) 0.083(10) -0.028(8)
C34 0.069(8) 0.066(8) 0.132(13) -0.026(8) 0.047(9) -0.023(7)
C35 0.067(8) 0.071(8) 0.108(10) -0.024(7) 0.056(7) -0.027(6)
C36 0.050(6) 0.042(5) 0.077(8) -0.001(5) 0.036(5) -0.001(5)
C37 0.045(6) 0.045(5) 0.070(7) -0.006(5) 0.029(5) -0.007(4)
C38 0.050(7) 0.083(8) 0.079(9) -0.018(6) 0.036(6) -0.008(6)
C39 0.077(9) 0.067(7) 0.082(9) -0.014(6) 0.032(7) -0.018(7)
C40 0.056(7) 0.064(7) 0.076(8) -0.011(6) 0.034(6) -0.015(6)
C41 0.060(7) 0.054(7) 0.117(11) -0.012(7) 0.055(8) 0.000(6)
C42 0.056(6) 0.049(6) 0.088(9) -0.009(5) 0.046(6) 0.000(5)
C43 0.108(11) 0.094(10) 0.105(11) -0.020(8) 0.078(9) -0.012(8)
C44 0.047(5) 0.037(5) 0.064(6) -0.005(4) 0.041(5) -0.007(4)
C45 0.062(7) 0.043(5) 0.066(7) 0.001(5) 0.040(6) 0.004(5)
C46 0.101(10) 0.045(6) 0.082(9) 0.003(5) 0.064(8) -0.003(6)
C47 0.088(9) 0.068(8) 0.110(11) -0.009(7) 0.077(9) -0.024(7)
C48 0.062(7) 0.057(7) 0.086(9) -0.007(6) 0.042(6) -0.007(6)
C49 0.045(6) 0.051(6) 0.080(8) -0.005(5) 0.033(6) -0.001(5)
C50 0.071(8) 0.070(8) 0.095(10) 0.011(7) 0.036(7) 0.004(6)
C51 0.080(8) 0.054(6) 0.079(8) 0.012(6) 0.039(7) 0.017(6)
C52 0.131(12) 0.081(10) 0.169(15) -0.023(10) 0.102(12) -0.052(9)
C53 0.086(9) 0.067(7) 0.070(8) -0.003(6) 0.053(7) 0.015(7)
C54 0.054(6) 0.075(7) 0.065(7) 0.006(6) 0.037(6) 0.011(6)
C55 0.061(8) 0.098(10) 0.082(9) -0.036(8) 0.032(7) 0.002(7)
C56 0.132(13) 0.064(8) 0.156(16) -0.054(9) 0.123(13) -0.041(9)
C57 0.138(13) 0.037(6) 0.096(10) -0.003(6) 0.078(10) -0.006(7)
C58 0.095(10) 0.111(11) 0.068(9) -0.002(8) 0.021(7) 0.036(9)
C59 0.106(10) 0.082(9) 0.071(9) 0.020(7) 0.042(8) 0.003(8)
C60 0.071(9) 0.130(14) 0.147(16) -0.037(12) 0.036(10) -0.002(9)
C61 0.143(8) 0.140(8) 0.147(8) -0.012(5) 0.067(5) -0.008(5)
C62 0.137(7) 0.118(7) 0.122(7) -0.005(5) 0.065(5) 0.008(5)
C63 0.193(19) 0.119(14) 0.147(17) -0.008(12) 0.100(15) -0.027(14)
O2 0.031(8) 0.181(19) 0.078(12) -0.070(12) 0.012(7) 0.007(10)
O3 0.072(12) 0.159(18) 0.117(16) 0.064(15) 0.047(11) 0.021(13)
O4 0.085(13) 0.129(16) 0.108(16) -0.010(13) 0.029(11) 0.005(12)
O5 0.045(9) 0.24(3) 0.096(14) -0.043(15) 0.046(10) -0.044(13)
O6 0.092(14) 0.17(2) 0.104(16) -0.063(15) 0.038(12) 0.015(14)

loop_
_atom_type_symbol
_atom_type_description
_atom_type_scat_dispersion_real
_atom_type_scat_dispersion_imag
_atom_type_scat_source
C C 0.0033 0.0016 'International Tables Vol C Tables 4.2.6.8 and 6.1.1.4'
H H 0.0000 0.0000 'International Tables Vol C Tables 4.2.6.8 and 6.1.1.4'
N N 0.0061 0.0033 'International Tables Vol C Tables 4.2.6.8 and 6.1.1.4'
O O 0.0106 0.0060 'International Tables Vol C Tables 4.2.6.8 and 6.1.1.4'
Cl Cl 0.1484 0.1585 'International Tables Vol C Tables 4.2.6.8 and 6.1.1.4'
Ir Ir -1.4442 7.9887 'International Tables Vol C Tables 4.2.6.8 and 6.1.1.4'

loop_
_geom_angle_atom_site_label_1
_geom_angle_atom_site_label_2
_geom_angle_atom_site_label_3
_geom_angle
C1 Ir1 N6 75.8(4)
C1 Ir1 C25 115.9(5)
N6 Ir1 C25 166.9(4)
C1 Ir1 C26 101.2(4)
N6 Ir1 C26 137.1(3)
C25 Ir1 C26 38.4(4)
C1 Ir1 C22 119.4(4)
N6 Ir1 C22 104.4(3)
C25 Ir1 C22 65.3(4)
C26 Ir1 C22 39.2(4)
C1 Ir1 C24 152.8(5)
N6 Ir1 C24 131.2(4)
C25 Ir1 C24 37.9(4)
C26 Ir1 C24 62.7(4)
C22 Ir1 C24 63.1(4)
C1 Ir1 C23 157.2(4)
N6 Ir1 C23 102.7(4)
C25 Ir1 C23 64.2(4)
C26 Ir1 C23 64.0(4)
C22 Ir1 C23 38.3(4)
C24 Ir1 C23 37.2(4)
C1 Ir1 Cl1 82.1(3)
N6 Ir1 Cl1 91.1(2)
C25 Ir1 Cl1 96.3(3)
C26 Ir1 Cl1 131.4(3)
C22 Ir1 Cl1 155.8(3)
C24 Ir1 Cl1 92.7(3)
C23 Ir1 Cl1 120.7(3)
C32 Ir2 N1 76.0(4)
C32 Ir2 C57 119.9(6)
N1 Ir2 C57 102.2(4)
C32 Ir2 C54 114.8(4)
N1 Ir2 C54 165.7(4)
C57 Ir2 C54 64.6(4)
C32 Ir2 C53 100.7(4)
N1 Ir2 C53 132.8(4)
C57 Ir2 C53 38.2(5)
C54 Ir2 C53 38.9(4)
C32 Ir2 C56 156.6(6)
N1 Ir2 C56 103.6(4)
C57 Ir2 C56 36.8(5)
C54 Ir2 C56 62.6(4)
C53 Ir2 C56 62.0(5)
C32 Ir2 C55 151.0(5)
N1 Ir2 C55 133.0(4)
C57 Ir2 C55 63.4(5)
C54 Ir2 C55 37.5(4)
C53 Ir2 C55 63.3(5)
C56 Ir2 C55 37.5(5)
C32 Ir2 Cl2 82.1(3)
N1 Ir2 Cl2 90.8(2)
C57 Ir2 Cl2 156.4(5)
C54 Ir2 Cl2 99.8(3)
C53 Ir2 Cl2 136.0(3)
C56 Ir2 Cl2 121.2(6)
C55 Ir2 Cl2 93.3(4)
C36 N1 C44 118.2(9)
C36 N1 Ir2 116.4(7)
C44 N1 Ir2 123.9(6)
C32 N2 C34 110.0(10)
C32 N2 C33 125.9(11)
C34 N2 C33 123.9(11)
C32 N3 C35 111.9(9)
C32 N3 C36 116.8(8)
C35 N3 C36 131.1(10)
C1 N4 C3 110.1(9)
C1 N4 C2 125.7(10)
C3 N4 C2 124.0(9)
C5 N5 C4 130.8(9)
C5 N5 C1 117.3(8)
C4 N5 C1 111.0(8)
C5 N6 C13 119.1(8)
C5 N6 Ir1 117.5(6)
C13 N6 Ir1 122.8(6)
N4 C1 N5 103.9(9)
N4 C1 Ir1 138.4(8)
N5 C1 Ir1 115.7(7)
N4 C2 H2A 109.5
N4 C2 H2B 109.5
H2A C2 H2B 109.5
N4 C2 H2C 109.5
H2A C2 H2C 109.5
H2B C2 H2C 109.5
C4 C3 N4 108.4(10)
C4 C3 H3 125.8
N4 C3 H3 125.8
C3 C4 N5 106.4(10)
C3 C4 H4 126.8
N5 C4 H4 126.8
N6 C5 N5 113.8(8)
N6 C5 C6 127.2(8)
N5 C5 C6 119.1(8)
C11 C6 C7 120.4(10)
C11 C6 C5 121.3(9)
C7 C6 C5 118.4(9)
C8 C7 C6 119.3(10)
C8 C7 H7 120.4
C6 C7 H7 120.4
C9 C8 C7 120.1(10)
C9 C8 H8 119.9
C7 C8 H8 119.9
C10 C9 C8 119.2(10)
C10 C9 C12 120.3(11)
C8 C9 C12 120.5(11)
C9 C10 C11 122.7(10)
C9 C10 H10 118.7
C11 C10 H10 118.7
C6 C11 C10 118.3(10)
C6 C11 H11 120.8
C10 C11 H11 120.8
C9 C12 H12A 109.5
C9 C12 H12B 109.5
H12A C12 H12B 109.5
C9 C12 H12C 109.5
H12A C12 H12C 109.5
H12B C12 H12C 109.5
C18 C13 C14 121.5(9)
C18 C13 N6 120.6(8)
C14 C13 N6 117.7(8)
C15 C14 C13 117.0(8)
C15 C14 C19 119.3(9)
C13 C14 C19 123.8(8)
C14 C15 C16 121.4(9)
C14 C15 H15 119.3
C16 C15 H15 119.3
C17 C16 C15 118.4(9)
C17 C16 C20 123.5(10)
C15 C16 C20 118.1(10)
C16 C17 C18 123.6(9)
C16 C17 H17 118.2
C18 C17 H17 118.2
C17 C18 C13 118.0(9)
C17 C18 C21 120.7(9)
C13 C18 C21 121.2(9)
C14 C19 H19A 109.5
C14 C19 H19B 109.5
H19A C19 H19B 109.5
C14 C19 H19C 109.5
H19A C19 H19C 109.5
H19B C19 H19C 109.5
C16 C20 H20A 109.5
C16 C20 H20B 109.5
H20A C20 H20B 109.5
C16 C20 H20C 109.5
H20A C20 H20C 109.5
H20B C20 H20C 109.5
C18 C21 H21A 109.5
C18 C21 H21B 109.5
H21A C21 H21B 109.5
C18 C21 H21C 109.5
H21A C21 H21C 109.5
H21B C21 H21C 109.5
C23 C22 C26 107.0(9)
C23 C22 C27 128.7(11)
C26 C22 C27 122.6(10)
C23 C22 Ir1 72.8(6)
C26 C22 Ir1 70.3(6)
C27 C22 Ir1 133.5(7)
C24 C23 C22 107.0(10)
C24 C23 C28 128.5(11)
C22 C23 C28 124.3(11)
C24 C23 Ir1 71.1(6)
C22 C23 Ir1 68.9(5)
C28 C23 Ir1 129.2(7)
C23 C24 C25 110.3(9)
C23 C24 C29 123.5(13)
C25 C24 C29 126.2(13)
C23 C24 Ir1 71.7(6)
C25 C24 Ir1 68.4(6)
C29 C24 Ir1 126.4(8)
C24 C25 C26 107.2(9)
C24 C25 C30 125.3(11)
C26 C25 C30 126.0(12)
C24 C25 Ir1 73.7(6)
C26 C25 Ir1 71.7(6)
C30 C25 Ir1 130.9(9)
C25 C26 C22 108.2(9)
C25 C26 C31 129.2(11)
C22 C26 C31 122.5(10)
C25 C26 Ir1 69.9(5)
C22 C26 Ir1 70.5(5)
C31 C26 Ir1 127.8(8)
C22 C27 H27A 109.5
C22 C27 H27B 109.5
H27A C27 H27B 109.5
C22 C27 H27C 109.5
H27A C27 H27C 109.5
H27B C27 H27C 109.5
C23 C28 H28A 109.5
C23 C28 H28B 109.5
H28A C28 H28B 109.5
C23 C28 H28C 109.5
H28A C28 H28C 109.5
H28B C28 H28C 109.5
C24 C29 H29A 109.5
C24 C29 H29B 109.5
H29A C29 H29B 109.5
C24 C29 H29C 109.5
H29A C29 H29C 109.5
H29B C29 H29C 109.5
C25 C30 H30A 109.5
C25 C30 H30B 109.5
H30A C30 H30B 109.5
C25 C30 H30C 109.5
H30A C30 H30C 109.5
H30B C30 H30C 109.5
C26 C31 H31A 109.5
C26 C31 H31B 109.5
H31A C31 H31B 109.5
C26 C31 H31C 109.5
H31A C31 H31C 109.5
H31B C31 H31C 109.5
N2 C32 N3 104.1(9)
N2 C32 Ir2 138.5(9)
N3 C32 Ir2 116.6(6)
N2 C33 H33A 109.5
N2 C33 H33B 109.5
H33A C33 H33B 109.5
N2 C33 H33C 109.5
H33A C33 H33C 109.5
H33B C33 H33C 109.5
C35 C34 N2 109.4(11)
C35 C34 H34 125.3
N2 C34 H34 125.3
C34 C35 N3 104.6(11)
C34 C35 H35 127.7
N3 C35 H35 127.7
N1 C36 N3 114.2(10)
N1 C36 C37 128.7(9)
N3 C36 C37 117.1(9)
C38 C37 C42 119.0(11)
C38 C37 C36 120.1(10)
C42 C37 C36 120.9(10)
C37 C38 C39 118.4(11)
C37 C38 H38 120.8
C39 C38 H38 120.8
C40 C39 C38 124.9(12)
C40 C39 H39 117.5
C38 C39 H39 117.5
C39 C40 C41 114.9(11)
C39 C40 C43 121.2(12)
C41 C40 C43 123.8(11)
C40 C41 C42 123.0(11)
C40 C41 H41 118.5
C42 C41 H41 118.5
C37 C42 C41 119.6(11)
C37 C42 H42 120.2
C41 C42 H42 120.2
C40 C43 H43A 109.5
C40 C43 H43B 109.5
H43A C43 H43B 109.5
C40 C43 H43C 109.5
H43A C43 H43C 109.5
H43B C43 H43C 109.5
C49 C44 C45 122.0(8)
C49 C44 N1 119.2(9)
C45 C44 N1 118.7(8)
C46 C45 C44 117.4(10)
C46 C45 C51 117.6(10)
C44 C45 C51 124.9(9)
C45 C46 C47 121.5(11)
C45 C46 H46 119.2
C47 C46 H46 119.2
C48 C47 C46 119.4(10)
C48 C47 C52 120.8(13)
C46 C47 C52 119.8(13)
C47 C48 C49 122.1(11)
C47 C48 H48 119.0
C49 C48 H48 119.0
C44 C49 C48 117.5(10)
C44 C49 C50 123.0(9)
C48 C49 C50 119.4(10)
C49 C50 H50A 109.5
C49 C50 H50B 109.5
H50A C50 H50B 109.5
C49 C50 H50C 109.5
H50A C50 H50C 109.5
H50B C50 H50C 109.5
C45 C51 H51A 109.5
C45 C51 H51B 109.5
H51A C51 H51B 109.5
C45 C51 H51C 109.5
H51A C51 H51C 109.5
H51B C51 H51C 109.5
C47 C52 H52A 109.5
C47 C52 H52B 109.5
H52A C52 H52B 109.5
C47 C52 H52C 109.5
H52A C52 H52C 109.5
H52B C52 H52C 109.5
C57 C53 C54 107.6(12)
C57 C53 C58 125.9(13)
C54 C53 C58 126.4(11)
C57 C53 Ir2 70.1(7)
C54 C53 Ir2 70.5(6)
C58 C53 Ir2 127.4(9)
C55 C54 C53 107.7(11)
C55 C54 C59 124.8(12)
C53 C54 C59 125.9(10)
C55 C54 Ir2 73.7(6)
C53 C54 Ir2 70.6(6)
C59 C54 Ir2 132.4(9)
C54 C55 C56 106.3(12)
C54 C55 C60 124.4(14)
C56 C55 C60 129.2(15)
C54 C55 Ir2 68.8(7)
C56 C55 Ir2 70.3(7)
C60 C55 Ir2 127.1(10)
C57 C56 C55 110.5(11)
C57 C56 C61 124.7(16)
C55 C56 C61 124.6(17)
C57 C56 Ir2 69.3(7)
C55 C56 Ir2 72.2(7)
C61 C56 Ir2 129.3(10)
C56 C57 C53 107.7(12)
C56 C57 C62 123.9(15)
C53 C57 C62 126.8(16)
C56 C57 Ir2 73.9(8)
C53 C57 Ir2 71.7(6)
C62 C57 Ir2 131.3(10)
C53 C58 H58A 109.5
C53 C58 H58B 109.5
H58A C58 H58B 109.5
C53 C58 H58C 109.5
H58A C58 H58C 109.5
H58B C58 H58C 109.5
C54 C59 H59A 109.5
C54 C59 H59B 109.5
H59A C59 H59B 109.5
C54 C59 H59C 109.5
H59A C59 H59C 109.5
H59B C59 H59C 109.5
C55 C60 H60A 109.5
C55 C60 H60B 109.5
H60A C60 H60B 109.5
C55 C60 H60C 109.5
H60A C60 H60C 109.5
H60B C60 H60C 109.5
C56 C61 H61A 109.5
C56 C61 H61B 109.5
H61A C61 H61B 109.5
C56 C61 H61C 109.5
H61A C61 H61C 109.5
H61B C61 H61C 109.5
C57 C62 H62A 109.5
C57 C62 H62B 109.5
H62A C62 H62B 109.5
C57 C62 H62C 109.5
H62A C62 H62C 109.5
H62B C62 H62C 109.5
Cl5 C63 Cl6 112.3(10)
Cl5 C63 H63A 109.1
Cl6 C63 H63A 109.1
Cl5 C63 H63B 109.1
Cl6 C63 H63B 109.1
H63A C63 H63B 107.9
H1O3 O3 H2O3 107.7
H1O5 O5 H2O5 107.7
H1O6 O6 H2O6 107.7

loop_
_geom_bond_atom_site_label_1
_geom_bond_atom_site_label_2
_geom_bond_distance
Ir1 C1 1.997(11)
Ir1 N6 2.129(7)
Ir1 C25 2.153(10)
Ir1 C26 2.177(10)
Ir1 C22 2.180(10)
Ir1 C24 2.224(11)
Ir1 C23 2.233(10)
Ir1 Cl1 2.414(3)
Ir2 C32 2.005(11)
Ir2 N1 2.146(8)
Ir2 C57 2.154(12)
Ir2 C54 2.173(10)
Ir2 C53 2.175(11)
Ir2 C56 2.212(12)
Ir2 C55 2.236(12)
Ir2 Cl2 2.412(3)
N1 C36 1.281(13)
N1 C44 1.452(11)
N2 C32 1.332(12)
N2 C34 1.366(15)
N2 C33 1.445(15)
N3 C32 1.362(13)
N3 C35 1.369(13)
N3 C36 1.416(12)
N4 C1 1.328(13)
N4 C3 1.421(14)
N4 C2 1.479(13)
N5 C5 1.386(11)
N5 C4 1.387(12)
N5 C1 1.388(12)
N6 C5 1.276(11)
N6 C13 1.466(11)
Cl5 C63 1.661(17)
Cl6 C63 1.805(17)
C2 H2A 0.9600
C2 H2B 0.9600
C2 H2C 0.9600
C3 C4 1.298(14)
C3 H3 0.9300
C4 H4 0.9300
C5 C6 1.489(13)
C6 C11 1.357(13)
C6 C7 1.403(14)
C7 C8 1.397(14)
C7 H7 0.9300
C8 C9 1.373(16)
C8 H8 0.9300
C9 C10 1.347(15)
C9 C12 1.538(15)
C10 C11 1.400(13)
C10 H10 0.9300
C11 H11 0.9300
C12 H12A 0.9600
C12 H12B 0.9600
C12 H12C 0.9600
C13 C18 1.393(13)
C13 C14 1.434(12)
C14 C15 1.401(13)
C14 C19 1.469(12)
C15 C16 1.427(14)
C15 H15 0.9300
C16 C17 1.350(15)
C16 C20 1.504(14)
C17 C18 1.390(14)
C17 H17 0.9300
C18 C21 1.488(14)
C19 H19A 0.9600
C19 H19B 0.9600
C19 H19C 0.9600
C20 H20A 0.9600
C20 H20B 0.9600
C20 H20C 0.9600
C21 H21A 0.9600
C21 H21B 0.9600
C21 H21C 0.9600
C22 C23 1.447(14)
C22 C26 1.462(15)
C22 C27 1.491(15)
C23 C24 1.421(16)
C23 C28 1.484(16)
C24 C25 1.422(16)
C24 C29 1.507(15)
C25 C26 1.425(14)
C25 C30 1.457(16)
C26 C31 1.502(15)
C27 H27A 0.9600
C27 H27B 0.9600
C27 H27C 0.9600
C28 H28A 0.9600
C28 H28B 0.9600
C28 H28C 0.9600
C29 H29A 0.9600
C29 H29B 0.9600
C29 H29C 0.9600
C30 H30A 0.9600
C30 H30B 0.9600
C30 H30C 0.9600
C31 H31A 0.9600
C31 H31B 0.9600
C31 H31C 0.9600
C33 H33A 0.9600
C33 H33B 0.9600
C33 H33C 0.9600
C34 C35 1.325(17)
C34 H34 0.9300
C35 H35 0.9300
C36 C37 1.495(15)
C37 C38 1.352(16)
C37 C42 1.374(13)
C38 C39 1.387(16)
C38 H38 0.9300
C39 C40 1.339(16)
C39 H39 0.9300
C40 C41 1.364(16)
C40 C43 1.514(16)
C41 C42 1.377(15)
C41 H41 0.9300
C42 H42 0.9300
C43 H43A 0.9600
C43 H43B 0.9600
C43 H43C 0.9600
C44 C49 1.384(13)
C44 C45 1.408(13)
C45 C46 1.383(14)
C45 C51 1.514(14)
C46 C47 1.425(17)
C46 H46 0.9300
C47 C48 1.315(17)
C47 C52 1.529(15)
C48 C49 1.436(14)
C48 H48 0.9300
C49 C50 1.502(15)
C50 H50A 0.9600
C50 H50B 0.9600
C50 H50C 0.9600
C51 H51A 0.9600
C51 H51B 0.9600
C51 H51C 0.9600
C52 H52A 0.9600
C52 H52B 0.9600
C52 H52C 0.9600
C53 C57 1.418(17)
C53 C54 1.448(15)
C53 C58 1.480(17)
C54 C55 1.418(16)
C54 C59 1.517(15)
C55 C56 1.43(2)
C55 C60 1.481(19)
C56 C57 1.38(2)
C56 C61 1.55(2)
C57 C62 1.468(19)
C58 H58A 0.9600
C58 H58B 0.9600
C58 H58C 0.9600
C59 H59A 0.9600
C59 H59B 0.9600
C59 H59C 0.9600
C60 H60A 0.9600
C60 H60B 0.9600
C60 H60C 0.9600
C61 H61A 0.9600
C61 H61B 0.9600
C61 H61C 0.9600
C62 H62A 0.9600
C62 H62B 0.9600
C62 H62C 0.9600
C63 H63A 0.9700
C63 H63B 0.9700
O3 H1O3 0.8500
O3 H2O3 0.8500
O5 H1O5 0.8501
O5 H2O5 0.8499
O6 H1O6 0.8501
O6 H2O6 0.8499
